data_4032226
loop_
_publ_author_name
'Zhong, Chang-Zhi'
'Tung, Po-Ting'
'Chao, Tsung-Han'
'Yeh, Ming-Chang P'

_publ_section_title
;
 Gold-Catalyzed Stereoselective Synthesis of Bicyclic Lactams and Ketones
 from N-Tosylynamidomethyl-Tethered Cyclohexenes.
;
_journal_issue 1
_journal_name_full 'The Journal of organic chemistry'
_journal_page_first 481
_journal_page_last 501
_journal_paper_doi 10.1021/acs.joc.6b02479
_journal_volume 82
_journal_year 2017
_chemical_formula_moiety 'C23 H25 N O3 S'
_chemical_formula_sum 'C23 H25 N O3 S'
_chemical_formula_weight 395.50
_chemical_name_systematic
;
 ?
;
_space_group_IT_number 14
_symmetry_cell_setting monoclinic
_symmetry_space_group_name_Hall '-P 2yn'
_symmetry_space_group_name_H-M 'P 1 21/n 1'
_atom_sites_solution_hydrogens geom
_atom_sites_solution_primary direct
_atom_sites_solution_secondary difmap
_audit_creation_method SHELXL-97
_cell_angle_alpha 90.00
_cell_angle_beta 109.811(6)
_cell_angle_gamma 90.00
_cell_formula_units_Z 4
_cell_length_a 18.318(6)
_cell_length_b 5.547(2)
_cell_length_c 20.496(7)
_cell_measurement_reflns_used 0
_cell_measurement_temperature 200(2)
_cell_measurement_theta_max 0
_cell_measurement_theta_min 0
_cell_volume 1959.3(12)
_computing_molecular_graphics 'Ortep-3 for Windows (Farrugia, 1997)'
_computing_publication_material 'WinGX publication routines (Farrugia, 1999)'
_computing_structure_refinement 'SHELXL-97 (Sheldrick, 1997)'
_computing_structure_solution 'SHELXS-86 (Sheldrick, 1986)'
_diffrn_ambient_temperature 200(2)
_diffrn_measured_fraction_theta_full 0.994
_diffrn_measured_fraction_theta_max 0.994
_diffrn_radiation_monochromator graphite
_diffrn_radiation_source 'fine-focus sealed tube'
_diffrn_radiation_type MoK\a
_diffrn_radiation_wavelength 0.71073
_diffrn_reflns_av_R_equivalents 0.0487
_diffrn_reflns_av_sigmaI/netI 0.0686
_diffrn_reflns_limit_h_max 21
_diffrn_reflns_limit_h_min -12
_diffrn_reflns_limit_k_max 6
_diffrn_reflns_limit_k_min -5
_diffrn_reflns_limit_l_max 22
_diffrn_reflns_limit_l_min -24
_diffrn_reflns_number 11369
_diffrn_reflns_theta_full 25.03
_diffrn_reflns_theta_max 25.03
_diffrn_reflns_theta_min 1.83
_exptl_absorpt_coefficient_mu 0.190
_exptl_absorpt_correction_T_max 0.9943
_exptl_absorpt_correction_T_min 0.9577
_exptl_absorpt_correction_type multi-scan
_exptl_crystal_colour colorless
_exptl_crystal_density_diffrn 1.341
_exptl_crystal_density_method 'not measured'
_exptl_crystal_description prism
_exptl_crystal_F_000 840
_exptl_crystal_size_max 0.23
_exptl_crystal_size_mid 0.09
_exptl_crystal_size_min 0.03
_refine_diff_density_max 0.340
_refine_diff_density_min -0.326
_refine_diff_density_rms 0.052
_refine_ls_extinction_method none
_refine_ls_goodness_of_fit_ref 1.015
_refine_ls_hydrogen_treatment constr
_refine_ls_matrix_type full
_refine_ls_number_parameters 253
_refine_ls_number_reflns 3461
_refine_ls_number_restraints 0
_refine_ls_restrained_S_all 1.015
_refine_ls_R_factor_all 0.0955
_refine_ls_R_factor_gt 0.0500
_refine_ls_shift/su_max 0.001
_refine_ls_shift/su_mean 0.000
_refine_ls_structure_factor_coef Fsqd
_refine_ls_weighting_details 'calc w=1/[\s^2^(Fo^2^)+(0.0585P)^2^+0.2194P] where P=(Fo^2^+2Fc^2^)/3'
_refine_ls_weighting_scheme calc
_refine_ls_wR_factor_gt 0.1086
_refine_ls_wR_factor_ref 0.1266
_reflns_number_gt 2221
_reflns_number_total 3461
_reflns_threshold_expression >2sigma(I)
_cod_data_source_file jo6b02479_si_008.cif
_cod_data_source_block a16602
_cod_original_cell_volume 1959.2(12)
_cod_original_sg_symbol_H-M 'P 21/n'
_cod_database_code 4032226

loop_
_symmetry_equiv_pos_as_xyz
'x, y, z'
'-x+1/2, y+1/2, -z+1/2'
'-x, -y, -z'
'x-1/2, -y-1/2, z-1/2'

loop_
_atom_site_label
_atom_site_type_symbol
_atom_site_fract_x
_atom_site_fract_y
_atom_site_fract_z
_atom_site_U_iso_or_equiv
_atom_site_adp_type
_atom_site_occupancy
_atom_site_symmetry_multiplicity
_atom_site_calc_flag
_atom_site_refinement_flags
C1 C 0.15416(14) 0.4050(5) 1.10869(12) 0.0290(7) Uani 1 1 d .
C2 C 0.17401(16) 0.2790(6) 1.17102(13) 0.0367(8) Uani 1 1 d .
H2 H 0.2219 0.3095 1.2069 0.044 Uiso 1 1 calc R
C3 C 0.12334(17) 0.1096(6) 1.18009(14) 0.0409(8) Uani 1 1 d .
H3 H 0.1375 0.0209 1.2222 0.049 Uiso 1 1 calc R
C4 C 0.05257(17) 0.0651(6) 1.12965(15) 0.0377(8) Uani 1 1 d .
C5 C -0.00086(19) -0.1248(6) 1.14017(17) 0.0551(9) Uani 1 1 d .
H5A H -0.0480 -0.1317 1.0993 0.083 Uiso 1 1 calc R
H5B H -0.0146 -0.0848 1.1811 0.083 Uiso 1 1 calc R
H5C H 0.0252 -0.2817 1.1470 0.083 Uiso 1 1 calc R
C6 C 0.03339(16) 0.1952(6) 1.06896(15) 0.0389(8) Uani 1 1 d .
H6 H -0.0156 0.1696 1.0341 0.047 Uiso 1 1 calc R
C7 C 0.08365(15) 0.3622(5) 1.05747(14) 0.0335(7) Uani 1 1 d .
H7 H 0.0698 0.4468 1.0147 0.040 Uiso 1 1 calc R
C8 C 0.23446(14) 0.4078(5) 0.97771(13) 0.0281(7) Uani 1 1 d .
C9 C 0.18526(15) 0.5318(5) 0.92592(13) 0.0304(7) Uani 1 1 d .
H9 H 0.1645 0.6806 0.9346 0.036 Uiso 1 1 calc R
C10 C 0.16338(15) 0.4356(5) 0.85498(13) 0.0279(7) Uani 1 1 d .
C11 C 0.10040(15) 0.5359(5) 0.80235(13) 0.0315(7) Uani 1 1 d .
H11 H 0.0733 0.6695 0.8121 0.038 Uiso 1 1 calc R
C12 C 0.07771(15) 0.4395(6) 0.73586(13) 0.0341(7) Uani 1 1 d .
C13 C -0.02991(18) 0.7094(6) 0.69424(16) 0.0551(10) Uani 1 1 d .
H13A H -0.0681 0.7400 0.6522 0.066 Uiso 1 1 d R
H13B H -0.0450 0.6455 0.7381 0.066 Uiso 1 1 d R
H13C H 0.0017 0.8762 0.7106 0.066 Uiso 1 1 d R
C14 C 0.11754(17) 0.2503(6) 0.72146(14) 0.0407(8) Uani 1 1 d .
H14 H 0.1018 0.1857 0.6759 0.049 Uiso 1 1 calc R
C15 C 0.18068(17) 0.1519(6) 0.77289(14) 0.0413(8) Uani 1 1 d .
H15 H 0.2084 0.0221 0.7620 0.050 Uiso 1 1 calc R
C16 C 0.20405(15) 0.2410(5) 0.84042(13) 0.0300(7) Uani 1 1 d .
C17 C 0.27631(15) 0.1484(6) 0.89571(13) 0.0340(7) Uani 1 1 d .
H17 H 0.2823 -0.0261 0.8864 0.041 Uiso 1 1 calc R
C18 C 0.26808(15) 0.1699(5) 0.96769(13) 0.0319(7) Uani 1 1 d .
H18 H 0.2318 0.0405 0.9716 0.038 Uiso 1 1 calc R
C19 C 0.34257(15) 0.1494(6) 1.03083(13) 0.0341(7) Uani 1 1 d .
H19 H 0.3559 -0.0241 1.0419 0.041 Uiso 1 1 calc R
C20 C 0.41067(16) 0.2803(6) 1.02059(14) 0.0452(9) Uani 1 1 d .
H20A H 0.4587 0.2390 1.0592 0.054 Uiso 1 1 calc R
H20B H 0.4025 0.4564 1.0220 0.054 Uiso 1 1 calc R
C21 C 0.42093(17) 0.2153(7) 0.95225(15) 0.0512(10) Uani 1 1 d .
H21A H 0.4309 0.0402 0.9510 0.061 Uiso 1 1 calc R
H21B H 0.4660 0.3030 0.9477 0.061 Uiso 1 1 calc R
C22 C 0.34776(15) 0.2823(6) 0.89223(14) 0.0412(8) Uani 1 1 d .
H22A H 0.3554 0.2438 0.8478 0.049 Uiso 1 1 calc R
H22B H 0.3389 0.4582 0.8932 0.049 Uiso 1 1 calc R
C23 C 0.31778(15) 0.2645(5) 1.08776(13) 0.0338(8) Uani 1 1 d .
H23A H 0.2896 0.1478 1.1071 0.041 Uiso 1 1 calc R
H23B H 0.3631 0.3276 1.1258 0.041 Uiso 1 1 calc R
N1 N 0.26563(12) 0.4646(4) 1.05020(10) 0.0295(6) Uani 1 1 d .
O1 O 0.27543(11) 0.6760(4) 1.15795(9) 0.0405(6) Uani 1 1 d .
O2 O 0.17437(10) 0.7966(3) 1.04781(9) 0.0352(5) Uani 1 1 d .
O3 O 0.01559(11) 0.5203(4) 0.68135(9) 0.0486(6) Uani 1 1 d .
S1 S 0.21847(4) 0.61286(14) 1.09286(3) 0.0313(2) Uani 1 1 d .

loop_
_atom_site_aniso_label
_atom_site_aniso_U_11
_atom_site_aniso_U_22
_atom_site_aniso_U_33
_atom_site_aniso_U_23
_atom_site_aniso_U_13
_atom_site_aniso_U_12
C1 0.0263(15) 0.0357(19) 0.0238(14) -0.0037(14) 0.0070(12) -0.0044(13)
C2 0.0301(16) 0.054(2) 0.0226(15) 0.0012(15) 0.0047(13) -0.0073(15)
C3 0.0467(19) 0.049(2) 0.0312(16) 0.0043(15) 0.0186(15) -0.0062(17)
C4 0.0391(18) 0.041(2) 0.0416(18) -0.0100(16) 0.0243(15) -0.0057(15)
C5 0.060(2) 0.048(2) 0.068(2) -0.013(2) 0.0359(19) -0.0176(19)
C6 0.0276(16) 0.044(2) 0.0414(18) -0.0095(16) 0.0069(14) -0.0076(15)
C7 0.0292(15) 0.041(2) 0.0281(15) -0.0019(15) 0.0065(13) -0.0008(15)
C8 0.0236(15) 0.0342(19) 0.0273(15) 0.0005(14) 0.0097(12) -0.0040(13)
C9 0.0316(16) 0.0312(18) 0.0275(15) -0.0043(14) 0.0088(13) -0.0010(14)
C10 0.0254(15) 0.0326(19) 0.0252(15) -0.0008(13) 0.0080(12) -0.0071(13)
C11 0.0284(15) 0.0380(19) 0.0271(15) -0.0005(14) 0.0081(13) -0.0008(14)
C12 0.0274(16) 0.049(2) 0.0250(15) -0.0003(15) 0.0069(13) -0.0027(15)
C13 0.049(2) 0.063(3) 0.0389(19) -0.0092(18) -0.0045(16) 0.0222(19)
C14 0.0394(18) 0.056(2) 0.0252(16) -0.0105(15) 0.0089(14) 0.0016(17)
C15 0.0450(19) 0.044(2) 0.0348(17) -0.0096(16) 0.0138(15) 0.0070(16)
C16 0.0286(15) 0.0341(19) 0.0278(15) -0.0019(13) 0.0103(13) 0.0000(14)
C17 0.0332(16) 0.038(2) 0.0299(16) -0.0021(14) 0.0101(13) 0.0041(15)
C18 0.0303(16) 0.036(2) 0.0308(15) 0.0031(14) 0.0122(13) -0.0008(14)
C19 0.0349(16) 0.036(2) 0.0290(15) 0.0055(14) 0.0083(13) 0.0061(15)
C20 0.0282(16) 0.070(3) 0.0346(17) 0.0011(17) 0.0065(14) 0.0028(17)
C21 0.0311(17) 0.081(3) 0.0402(18) 0.0055(18) 0.0109(14) 0.0077(18)
C22 0.0349(17) 0.060(2) 0.0336(17) 0.0065(16) 0.0177(14) 0.0075(16)
C23 0.0300(16) 0.042(2) 0.0268(15) 0.0068(14) 0.0057(13) 0.0012(15)
N1 0.0266(12) 0.0386(16) 0.0222(12) -0.0011(11) 0.0070(10) -0.0006(11)
O1 0.0387(12) 0.0520(15) 0.0263(10) -0.0098(10) 0.0053(9) -0.0129(11)
O2 0.0396(11) 0.0356(13) 0.0296(10) 0.0024(10) 0.0108(9) 0.0034(10)
O3 0.0402(12) 0.0693(17) 0.0293(11) -0.0060(11) 0.0026(10) 0.0120(12)
S1 0.0306(4) 0.0378(5) 0.0235(4) -0.0046(4) 0.0067(3) -0.0058(4)

loop_
_atom_type_symbol
_atom_type_description
_atom_type_scat_dispersion_real
_atom_type_scat_dispersion_imag
_atom_type_scat_source
C C 0.0033 0.0016 'International Tables Vol C Tables 4.2.6.8 and 6.1.1.4'
H H 0.0000 0.0000 'International Tables Vol C Tables 4.2.6.8 and 6.1.1.4'
N N 0.0061 0.0033 'International Tables Vol C Tables 4.2.6.8 and 6.1.1.4'
O O 0.0106 0.0060 'International Tables Vol C Tables 4.2.6.8 and 6.1.1.4'
S S 0.1246 0.1234 'International Tables Vol C Tables 4.2.6.8 and 6.1.1.4'

loop_
_geom_angle_atom_site_label_1
_geom_angle_atom_site_label_2
_geom_angle_atom_site_label_3
_geom_angle
C7 C1 C2 119.8(3)
C7 C1 S1 119.1(2)
C2 C1 S1 121.1(2)
C3 C2 C1 119.2(3)
C3 C2 H2 120.4
C1 C2 H2 120.4
C2 C3 C4 121.8(3)
C2 C3 H3 119.1
C4 C3 H3 119.1
C6 C4 C3 118.1(3)
C6 C4 C5 121.2(3)
C3 C4 C5 120.7(3)
C4 C5 H5A 109.5
C4 C5 H5B 109.5
H5A C5 H5B 109.5
C4 C5 H5C 109.5
H5A C5 H5C 109.5
H5B C5 H5C 109.5
C4 C6 C7 121.7(3)
C4 C6 H6 119.2
C7 C6 H6 119.2
C1 C7 C6 119.4(3)
C1 C7 H7 120.3
C6 C7 H7 120.3
C9 C8 N1 129.7(3)
C9 C8 C18 123.1(2)
N1 C8 C18 107.3(2)
C8 C9 C10 119.1(3)
C8 C9 H9 120.5
C10 C9 H9 120.5
C16 C10 C11 120.1(2)
C16 C10 C9 120.3(2)
C11 C10 C9 119.6(3)
C12 C11 C10 119.8(3)
C12 C11 H11 120.1
C10 C11 H11 120.1
C14 C12 O3 115.5(2)
C14 C12 C11 120.2(3)
O3 C12 C11 124.2(3)
O3 C13 H13A 105.6
O3 C13 H13B 104.1
H13A C13 H13B 120.6
O3 C13 H13C 113.7
H13A C13 H13C 106.8
H13B C13 H13C 106.3
C12 C14 C15 120.5(3)
C12 C14 H14 119.8
C15 C14 H14 119.8
C14 C15 C16 120.8(3)
C14 C15 H15 119.6
C16 C15 H15 119.6
C15 C16 C10 118.6(2)
C15 C16 C17 121.4(3)
C10 C16 C17 119.8(2)
C16 C17 C22 110.3(2)
C16 C17 C18 110.3(2)
C22 C17 C18 111.8(2)
C16 C17 H17 108.1
C22 C17 H17 108.1
C18 C17 H17 108.1
C8 C18 C19 103.8(2)
C8 C18 C17 112.2(2)
C19 C18 C17 117.1(2)
C8 C18 H18 107.8
C19 C18 H18 107.8
C17 C18 H18 107.8
C20 C19 C23 112.1(3)
C20 C19 C18 112.7(2)
C23 C19 C18 101.8(2)
C20 C19 H19 110.0
C23 C19 H19 110.0
C18 C19 H19 110.0
C19 C20 C21 112.2(3)
C19 C20 H20A 109.2
C21 C20 H20A 109.2
C19 C20 H20B 109.2
C21 C20 H20B 109.2
H20A C20 H20B 107.9
C20 C21 C22 109.7(3)
C20 C21 H21A 109.7
C22 C21 H21A 109.7
C20 C21 H21B 109.7
C22 C21 H21B 109.7
H21A C21 H21B 108.2
C21 C22 C17 112.1(3)
C21 C22 H22A 109.2
C17 C22 H22A 109.2
C21 C22 H22B 109.2
C17 C22 H22B 109.2
H22A C22 H22B 107.9
N1 C23 C19 102.7(2)
N1 C23 H23A 111.2
C19 C23 H23A 111.2
N1 C23 H23B 111.2
C19 C23 H23B 111.2
H23A C23 H23B 109.1
C8 N1 C23 109.3(2)
C8 N1 S1 124.37(17)
C23 N1 S1 117.17(16)
C12 O3 C13 117.9(2)
O2 S1 O1 120.15(13)
O2 S1 N1 107.31(11)
O1 S1 N1 105.66(11)
O2 S1 C1 108.69(12)
O1 S1 C1 108.14(12)
N1 S1 C1 106.04(13)

loop_
_geom_bond_atom_site_label_1
_geom_bond_atom_site_label_2
_geom_bond_distance
C1 C7 1.381(3)
C1 C2 1.392(4)
C1 S1 1.755(3)
C2 C3 1.377(4)
C2 H2 0.9500
C3 C4 1.379(4)
C3 H3 0.9500
C4 C6 1.377(4)
C4 C5 1.502(4)
C5 H5A 0.9800
C5 H5B 0.9800
C5 H5C 0.9800
C6 C7 1.381(4)
C6 H6 0.9500
C7 H7 0.9500
C8 C9 1.328(3)
C8 N1 1.434(3)
C8 C18 1.500(4)
C9 C10 1.471(3)
C9 H9 0.9500
C10 C16 1.400(4)
C10 C11 1.400(3)
C11 C12 1.390(4)
C11 H11 0.9500
C12 C14 1.367(4)
C12 O3 1.372(3)
C13 O3 1.419(3)
C13 H13A 0.9226
C13 H13B 1.0855
C13 H13C 1.0833
C14 C15 1.386(4)
C14 H14 0.9500
C15 C16 1.393(4)
C15 H15 0.9500
C16 C17 1.511(4)
C17 C22 1.528(4)
C17 C18 1.538(3)
C17 H17 1.0000
C18 C19 1.534(3)
C18 H18 1.0000
C19 C20 1.518(4)
C19 C23 1.528(4)
C19 H19 1.0000
C20 C21 1.518(4)
C20 H20A 0.9900
C20 H20B 0.9900
C21 C22 1.527(4)
C21 H21A 0.9900
C21 H21B 0.9900
C22 H22A 0.9900
C22 H22B 0.9900
C23 N1 1.496(3)
C23 H23A 0.9900
C23 H23B 0.9900
N1 S1 1.643(2)
O1 S1 1.4310(18)
O2 S1 1.4276(19)
